data_2214449
loop_
_publ_author_name
'Sheng-Chun Chen'
'Fang-Hua Yin'
'Qun Chen'
'Qi Liu'
'Ming-Yang He'

_publ_section_title
;
 6-Amino-2-(fluoromethyl)-3-(2-methylphenyl)quinazolin-4(3<i>H</i>)-one
;
_journal_coeditor_code XU2266
_journal_issue 7
_journal_name_full 'Acta Crystallographica Section E'
_journal_page_first o3109
_journal_page_last o3109
_journal_paper_doi 10.1107/S1600536807026670
_journal_volume 63
_journal_year 2007
_chemical_formula_iupac 'C16 H14 F N3 O'
_chemical_formula_moiety 'C16 H14 F N3 O'
_chemical_formula_sum 'C16 H14 F N3 O'
_chemical_formula_weight 283.30
_chemical_melting_point 470
_chemical_name_systematic
;
6-Amino-2-(fluoromethyl)-3-(2-methylphenyl)quinazolin-4(3H)-one
;
_space_group_IT_number 14
_symmetry_cell_setting monoclinic
_symmetry_space_group_name_Hall '-P 2ybc'
_symmetry_space_group_name_H-M 'P 1 21/c 1'
_atom_sites_solution_hydrogens geom
_atom_sites_solution_primary direct
_atom_sites_solution_secondary difmap
_audit_creation_method SHELXL-97
_cell_angle_alpha 90.00
_cell_angle_beta 90.24(3)
_cell_angle_gamma 90.00
_cell_formula_units_Z 4
_cell_length_a 6.3100(13)
_cell_length_b 12.310(3)
_cell_length_c 17.658(4)
_cell_measurement_reflns_used 732
_cell_measurement_temperature 291(2)
_cell_measurement_theta_max 25.5
_cell_measurement_theta_min 2.1
_cell_volume 1371.6(5)
_computing_cell_refinement 'SAINT (Bruker, 2000)'
_computing_data_collection 'SMART (Bruker, 2000)'
_computing_data_reduction SAINT
_computing_molecular_graphics SHELXTL
_computing_publication_material SHELXTL
_computing_structure_refinement SHELXTL
_computing_structure_solution 'SHELXTL (Bruker, 2000)'
_diffrn_ambient_temperature 291(2)
_diffrn_measured_fraction_theta_full 1.00
_diffrn_measured_fraction_theta_max 1.00
_diffrn_measurement_device_type 'Bruker SMART APEX CCD'
_diffrn_measurement_method '\f and \w'
_diffrn_radiation_monochromator graphite
_diffrn_radiation_source 'sealed tube'
_diffrn_radiation_type MoK\a
_diffrn_radiation_wavelength 0.71073
_diffrn_reflns_av_R_equivalents 0.019
_diffrn_reflns_av_sigmaI/netI 0.028
_diffrn_reflns_limit_h_max 7
_diffrn_reflns_limit_h_min -7
_diffrn_reflns_limit_k_max 15
_diffrn_reflns_limit_k_min -15
_diffrn_reflns_limit_l_max 21
_diffrn_reflns_limit_l_min -21
_diffrn_reflns_number 5223
_diffrn_reflns_theta_full 26.0
_diffrn_reflns_theta_max 26.0
_diffrn_reflns_theta_min 2.0
_diffrn_standards_interval_count 0
_diffrn_standards_interval_time 0
_diffrn_standards_number 0
_exptl_absorpt_coefficient_mu 0.098
_exptl_absorpt_correction_type none
_exptl_crystal_colour yellow
_exptl_crystal_density_diffrn 1.372
_exptl_crystal_density_method 'not measured'
_exptl_crystal_description block
_exptl_crystal_F_000 592
_exptl_crystal_size_max 0.30
_exptl_crystal_size_mid 0.26
_exptl_crystal_size_min 0.24
_refine_diff_density_max 0.39
_refine_diff_density_min -0.36
_refine_ls_extinction_method none
_refine_ls_goodness_of_fit_ref 1.063
_refine_ls_hydrogen_treatment constr
_refine_ls_matrix_type full
_refine_ls_number_parameters 200
_refine_ls_number_reflns 2691
_refine_ls_number_restraints 0
_refine_ls_restrained_S_all 1.063
_refine_ls_R_factor_all 0.076
_refine_ls_R_factor_gt 0.063
_refine_ls_shift/su_max 0.000
_refine_ls_shift/su_mean 0.000
_refine_ls_structure_factor_coef Fsqd
_refine_ls_weighting_details 'calc w=1/[\s^2^(Fo^2^)+(0.0562P)^2^+1.1526P] where P=(Fo^2^+2Fc^2^)/3'
_refine_ls_weighting_scheme calc
_refine_ls_wR_factor_gt 0.149
_refine_ls_wR_factor_ref 0.154
_reflns_number_gt 2172
_reflns_number_total 2691
_reflns_threshold_expression I>2\s(I)
_cod_data_source_file xu2266.cif
_cod_data_source_block I
_cod_depositor_comments
;
The following automatic conversions were performed:
'_symmetry_cell_setting' value 'Monoclinic' changed to 'monoclinic'
according to '/home/saulius/struct/CIF-dictionaries/cif_core.dic'
dictionary named 'cif_core.dic' version 2.4.1 from 2010-06-29.

Automatic conversion script
Id: cif_fix_enum 1527 2010-12-29 10:47:43Z saulius 

The following automatic conversions were performed:

'_symmetry_cell_setting' value 'Monoclinic' changed to 'monoclinic'
according to /home/saulius/struct/CIF-dictionaries/cif_core.dic
dictionary named 'cif_core.dic' version 2.4.1 from 2010-06-29.

Automatic conversion script
Id: cif_fix_values 1715 2011-07-08 13:25:40Z adriana 
;
_cod_original_sg_symbol_H-M 'P 21/c'
_cod_database_code 2214449
_cod_database_fobs_code 2214449

loop_
_symmetry_equiv_pos_as_xyz
'x, y, z'
'-x, y+1/2, -z+1/2'
'-x, -y, -z'
'x, -y-1/2, z-1/2'

loop_
_atom_site_type_symbol
_atom_site_label
_atom_site_fract_x
_atom_site_fract_y
_atom_site_fract_z
_atom_site_U_iso_or_equiv
_atom_site_adp_type
_atom_site_calc_flag
_atom_site_refinement_flags
_atom_site_occupancy
_atom_site_disorder_assembly
_atom_site_disorder_group
C C1 0.3272(4) 0.37992(19) 0.06660(14) 0.0351(5) Uani d . 1 B .
C C2 0.2262(3) 0.29811(18) 0.01924(13) 0.0311(5) Uani d . 1 . .
C C3 0.0418(4) 0.3265(2) -0.02108(14) 0.0378(6) Uani d . 1 . .
H H3 -0.0084 0.3975 -0.0197 0.045 Uiso calc R 1 . .
C C4 -0.0646(4) 0.2485(2) -0.06276(14) 0.0395(6) Uani d . 1 . .
C C5 0.0130(4) 0.1430(2) -0.06377(14) 0.0435(6) Uani d . 1 . .
H H5 -0.0587 0.0902 -0.0914 0.052 Uiso calc R 1 . .
C C6 0.1975(4) 0.1146(2) -0.02386(14) 0.0403(6) Uani d . 1 . .
H H6 0.2497 0.0440 -0.0259 0.048 Uiso calc R 1 . .
C C7 0.3005(4) 0.19287(19) 0.01852(13) 0.0333(5) Uani d . 1 B .
C C8 0.5704(4) 0.23229(19) 0.10110(13) 0.0334(5) Uani d . 1 B .
C C9 0.7671(5) 0.2024(2) 0.14313(18) 0.0559(8) Uani d . 1 . .
H H9A 0.7379 0.1994 0.1964 0.067 Uiso d PR 0.50 A 1
H H9C 0.8160 0.1327 0.1262 0.067 Uiso d PR 0.50 A 1
H H9B 0.8744 0.2560 0.1338 0.067 Uiso d R 1 . .
F F1 0.8229(5) 0.1004(3) 0.1308(2) 0.0569(9) Uani d P 0.50 B 2
F F2 0.7462(5) 0.1867(3) 0.21687(18) 0.0554(8) Uani d P 0.50 B 2
C C10 0.5861(3) 0.40942(19) 0.16752(14) 0.0346(6) Uani d . 1 B .
C C11 0.7616(4) 0.4745(2) 0.15056(15) 0.0425(6) Uani d . 1 . .
H H11 0.8214 0.4735 0.1025 0.051 Uiso calc R 1 . .
C C12 0.8429(4) 0.5396(2) 0.20645(19) 0.0557(8) Uani d . 1 . .
H H12 0.9575 0.5847 0.1962 0.067 Uiso calc R 1 . .
C C13 0.7555(5) 0.5383(2) 0.27761(17) 0.0523(8) Uani d . 1 . .
H H13 0.8140 0.5810 0.3158 0.063 Uiso calc R 1 . .
C C14 0.5837(4) 0.4750(2) 0.29274(15) 0.0425(6) Uani d . 1 . .
H H14 0.5252 0.4767 0.3410 0.051 Uiso calc R 1 . .
C C15 0.4929(4) 0.4076(2) 0.23813(14) 0.0364(5) Uani d . 1 . .
C C16 0.3045(5) 0.3415(3) 0.25512(18) 0.0569(8) Uani d . 1 . .
H H16A 0.1814 0.3747 0.2329 0.085 Uiso calc R 1 . .
H H16B 0.2867 0.3367 0.3090 0.085 Uiso calc R 1 . .
H H16C 0.3225 0.2699 0.2346 0.085 Uiso calc R 1 . .
N N1 0.5001(3) 0.33912(16) 0.10830(11) 0.0328(5) Uani d . 1 . .
N N2 0.4853(3) 0.16129(16) 0.05817(12) 0.0379(5) Uani d . 1 . .
N N3 -0.2479(4) 0.2761(2) -0.10214(15) 0.0563(7) Uani d . 1 . .
H H3C -0.2256 0.2587 -0.1510 0.068 Uiso d R 1 . .
H H3A -0.2934 0.3419 -0.1011 0.068 Uiso d R 1 . .
O O1 0.2752(3) 0.47363(14) 0.07204(12) 0.0544(6) Uani d . 1 . .

loop_
_atom_site_aniso_label
_atom_site_aniso_U_11
_atom_site_aniso_U_22
_atom_site_aniso_U_33
_atom_site_aniso_U_12
_atom_site_aniso_U_13
_atom_site_aniso_U_23
C1 0.0318(12) 0.0284(12) 0.0451(14) 0.0018(9) -0.0125(10) -0.0001(10)
C2 0.0304(11) 0.0321(12) 0.0309(11) 0.0006(9) -0.0084(9) 0.0007(9)
C3 0.0352(12) 0.0393(13) 0.0389(13) 0.0000(10) -0.0164(10) 0.0014(10)
C4 0.0374(13) 0.0440(14) 0.0369(13) -0.0099(11) -0.0137(10) 0.0058(11)
C5 0.0550(16) 0.0387(14) 0.0365(13) -0.0176(12) -0.0145(11) -0.0029(11)
C6 0.0457(14) 0.0305(12) 0.0447(14) -0.0049(11) -0.0105(11) -0.0040(10)
C7 0.0303(11) 0.0342(12) 0.0352(12) -0.0017(9) -0.0002(9) 0.0016(10)
C8 0.0276(11) 0.0389(13) 0.0338(12) 0.0036(9) -0.0015(9) -0.0023(10)
C9 0.0507(17) 0.0490(16) 0.068(2) 0.0209(13) -0.0260(15) -0.0128(14)
F1 0.0510(18) 0.0493(19) 0.070(2) -0.0051(15) -0.0137(16) -0.0006(16)
F2 0.0490(18) 0.069(2) 0.0482(19) -0.0034(16) -0.0059(15) -0.0051(16)
C10 0.0257(11) 0.0329(12) 0.0450(14) 0.0122(9) -0.0143(10) -0.0088(10)
C11 0.0417(14) 0.0442(14) 0.0416(14) -0.0082(11) -0.0028(11) -0.0052(11)
C12 0.0375(14) 0.0478(16) 0.082(2) -0.0119(12) -0.0077(14) -0.0150(15)
C13 0.0586(17) 0.0409(15) 0.0571(18) -0.0022(13) -0.0304(15) -0.0072(13)
C14 0.0517(15) 0.0404(14) 0.0353(13) 0.0042(12) -0.0125(11) -0.0020(11)
C15 0.0309(11) 0.0343(12) 0.0440(14) 0.0076(9) -0.0041(10) -0.0053(10)
C16 0.0514(17) 0.0582(18) 0.0611(19) -0.0227(14) 0.0034(14) -0.0093(15)
N1 0.0300(10) 0.0308(10) 0.0375(11) 0.0019(8) -0.0132(8) -0.0031(8)
N2 0.0386(11) 0.0300(10) 0.0450(12) 0.0034(8) -0.0108(9) -0.0038(9)
N3 0.0448(13) 0.0524(15) 0.0716(17) -0.0076(11) -0.0076(12) -0.0127(12)
O1 0.0524(11) 0.0316(9) 0.0790(14) 0.0153(8) -0.0330(10) -0.0144(9)

loop_
_atom_type_symbol
_atom_type_description
_atom_type_scat_dispersion_real
_atom_type_scat_dispersion_imag
_atom_type_scat_source
C C 0.0033 0.0016 'International Tables Vol C Tables 4.2.6.8 and 6.1.1.4'
H H 0.0000 0.0000 'International Tables Vol C Tables 4.2.6.8 and 6.1.1.4'
N N 0.0061 0.0033 'International Tables Vol C Tables 4.2.6.8 and 6.1.1.4'
O O 0.0106 0.0060 'International Tables Vol C Tables 4.2.6.8 and 6.1.1.4'
F F 0.0171 0.0103 'International Tables Vol C Tables 4.2.6.8 and 6.1.1.4'

loop_
_geom_angle_atom_site_label_1
_geom_angle_atom_site_label_2
_geom_angle_atom_site_label_3
_geom_angle
O1 C1 N1 120.8(2)
O1 C1 C2 126.2(2)
N1 C1 C2 113.00(19)
C7 C2 C3 120.7(2)
C7 C2 C1 120.6(2)
C3 C2 C1 118.6(2)
C4 C3 C2 119.8(2)
C4 C3 H3 120.1
C2 C3 H3 120.1
C3 C4 N3 119.9(2)
C3 C4 C5 119.1(2)
N3 C4 C5 121.0(2)
C4 C5 C6 121.3(2)
C4 C5 H5 119.4
C6 C5 H5 119.4
C7 C6 C5 119.1(2)
C7 C6 H6 120.5
C5 C6 H6 120.5
C2 C7 C6 120.1(2)
C2 C7 N2 122.3(2)
C6 C7 N2 117.5(2)
N2 C8 N1 124.6(2)
N2 C8 C9 118.4(2)
N1 C8 C9 116.9(2)
F1 C9 F2 92.9(3)
F1 C9 C8 112.0(3)
F2 C9 C8 116.1(3)
F1 C9 H9A 100.1
C8 C9 H9A 109.5
F2 C9 H9C 102.1
C8 C9 H9C 109.5
H9A C9 H9C 109.5
F1 C9 H9B 115.9
F2 C9 H9B 110.0
C8 C9 H9B 109.4
H9A C9 H9B 109.5
H9C C9 H9B 109.5
C15 C10 C11 122.9(2)
C15 C10 N1 118.6(2)
C11 C10 N1 118.5(2)
C12 C11 C10 118.4(3)
C12 C11 H11 120.8
C10 C11 H11 120.8
C13 C12 C11 120.1(3)
C13 C12 H12 120.0
C11 C12 H12 120.0
C14 C13 C12 120.6(3)
C14 C13 H13 119.7
C12 C13 H13 119.7
C13 C14 C15 122.0(3)
C13 C14 H14 119.0
C15 C14 H14 119.0
C10 C15 C14 116.1(2)
C10 C15 C16 122.7(2)
C14 C15 C16 121.2(2)
C15 C16 H16A 109.5
C15 C16 H16B 109.5
H16A C16 H16B 109.5
C15 C16 H16C 109.5
H16A C16 H16C 109.5
H16B C16 H16C 109.5
C8 N1 C1 122.38(19)
C8 N1 C10 120.48(18)
C1 N1 C10 116.64(18)
C8 N2 C7 116.8(2)
C4 N3 H3C 106.8
C4 N3 H3A 119.8
H3C N3 H3A 107.3

loop_
_geom_bond_atom_site_label_1
_geom_bond_atom_site_label_2
_geom_bond_distance
C1 O1 1.203(3)
C1 N1 1.407(3)
C1 C2 1.454(3)
C2 C7 1.378(3)
C2 C3 1.406(3)
C3 C4 1.382(3)
C3 H3 0.9300
C4 N3 1.389(3)
C4 C5 1.388(4)
C5 C6 1.403(4)
C5 H5 0.9300
C6 C7 1.381(3)
C6 H6 0.9300
C7 N2 1.412(3)
C8 N2 1.274(3)
C8 N1 1.394(3)
C8 C9 1.490(3)
C9 F1 1.322(4)
C9 F2 1.324(5)
C9 H9A 0.9601
C9 H9C 0.9599
C9 H9B 0.9600
F1 H9C 0.4086
F2 H9A 0.3969
C10 C15 1.381(4)
C10 C11 1.400(4)
C10 N1 1.460(3)
C11 C12 1.369(4)
C11 H11 0.9300
C12 C13 1.375(4)
C12 H12 0.9300
C13 C14 1.363(4)
C13 H13 0.9300
C14 C15 1.393(3)
C14 H14 0.9300
C15 C16 1.473(4)
C16 H16A 0.9600
C16 H16B 0.9600
C16 H16C 0.9600
N3 H3C 0.8999
N3 H3A 0.8599

loop_
_geom_hbond_atom_site_label_D
_geom_hbond_atom_site_label_H
_geom_hbond_atom_site_label_A
_geom_hbond_site_symmetry_A
_geom_hbond_distance_DH
_geom_hbond_distance_HA
_geom_hbond_distance_DA
_geom_hbond_angle_DHA
_geom_hbond_publ_flag
N3 H3A O1 3_565 0.86 2.33 3.132(3) 155 yes
N3 H3C F2 4_465 0.90 2.43 3.229(4) 147 yes
C3 H3 O1 3_565 0.93 2.49 3.294(3) 145 yes
